data_7153323
loop_
_publ_author_name
'Salame, Rim'
'Gravel, Edmond'
'Retailleau, Pascal'
'Poupon, Erwan'

_publ_section_title
;
 Biomimetically relevant self-condensations of C5 units derived from
 lysine.
;
_journal_issue 11
_journal_name_full 'Organic &amp; biomolecular chemistry'
_journal_page_first 2522
_journal_page_last 2528
_journal_paper_doi 10.1039/b926786g
_journal_volume 8
_journal_year 2010
_chemical_formula_moiety 'C10 H16 O4'
_chemical_formula_sum 'C10 H16 O4'
_chemical_formula_weight 200.23
_chemical_name_systematic
;
?
;
_space_group_IT_number 2
_symmetry_cell_setting triclinic
_symmetry_space_group_name_Hall '-P 1'
_symmetry_space_group_name_H-M 'P -1'
_atom_sites_solution_hydrogens difmap
_atom_sites_solution_primary direct
_atom_sites_solution_secondary difmap
_audit_creation_method SHELXL-97
_cell_angle_alpha 97.531(5)
_cell_angle_beta 102.847(8)
_cell_angle_gamma 101.348(6)
_cell_formula_units_Z 2
_cell_length_a 6.280(3)
_cell_length_b 7.095(3)
_cell_length_c 11.413(5)
_cell_measurement_reflns_used 970
_cell_measurement_temperature 293(2)
_cell_measurement_theta_max 21.491
_cell_measurement_theta_min 0.407
_cell_volume 477.9(4)
_computing_cell_refinement 'DENZO (Otwinowski & Minor, 1997); COLLECT (Nonius B.V., 1999)'
_computing_data_collection 'DENZO (Otwinowski & Minor, 1997); COLLECT (Nonius B.V., 1999)'
_computing_data_reduction 'SCALEPACK (Otwinowski & Minor, 1997)'
_computing_molecular_graphics 'PLATON (Spek, 2003)'
_computing_publication_material 'SHELXL97 (Sheldrick, 2008)'
_computing_structure_refinement 'SHELXL97 (Sheldrick, 2008); CRYSTALBUILDER (Welter, 2006)'
_computing_structure_solution 'SHELXS97 (Sheldrick, 2008)'
_diffrn_ambient_temperature 293(2)
_diffrn_measured_fraction_theta_full 0.980
_diffrn_measured_fraction_theta_max 0.980
_diffrn_measurement_device_type 'Nonius kappa-CCD diffractometer'
_diffrn_measurement_method 'phi and omega scans'
_diffrn_radiation_monochromator graphite
_diffrn_radiation_source 'fine-focus sealed tube'
_diffrn_radiation_type MoK\a
_diffrn_radiation_wavelength 0.71069
_diffrn_reflns_av_R_equivalents 0.0410
_diffrn_reflns_av_sigmaI/netI 0.0535
_diffrn_reflns_limit_h_max 6
_diffrn_reflns_limit_h_min -6
_diffrn_reflns_limit_k_max 7
_diffrn_reflns_limit_k_min -7
_diffrn_reflns_limit_l_max 11
_diffrn_reflns_limit_l_min -11
_diffrn_reflns_number 2432
_diffrn_reflns_theta_full 21.59
_diffrn_reflns_theta_max 21.59
_diffrn_reflns_theta_min 1.86
_exptl_absorpt_coefficient_mu 0.107
_exptl_absorpt_correction_T_max 0.99
_exptl_absorpt_correction_T_min 0.86
_exptl_absorpt_correction_type multi-scan
_exptl_absorpt_process_details 'Scalepack (Otwinowski & Minor, 1997)'
_exptl_crystal_colour colourless
_exptl_crystal_density_diffrn 1.391
_exptl_crystal_density_method 'not measured'
_exptl_crystal_description prism
_exptl_crystal_F_000 216
_exptl_crystal_size_max 0.40
_exptl_crystal_size_mid 0.25
_exptl_crystal_size_min 0.14
_refine_diff_density_max 0.667
_refine_diff_density_min -0.235
_refine_diff_density_rms 0.059
_refine_ls_extinction_method none
_refine_ls_goodness_of_fit_ref 1.035
_refine_ls_hydrogen_treatment constr
_refine_ls_matrix_type full
_refine_ls_number_parameters 128
_refine_ls_number_reflns 1098
_refine_ls_number_restraints 0
_refine_ls_restrained_S_all 1.035
_refine_ls_R_factor_all 0.0963
_refine_ls_R_factor_gt 0.0728
_refine_ls_shift/su_max 0.000
_refine_ls_shift/su_mean 0.000
_refine_ls_structure_factor_coef Fsqd
_refine_ls_weighting_details 'calc w=1/[\s^2^(Fo^2^)+(0.1014P)^2^+0.6689P] where P=(Fo^2^+2Fc^2^)/3'
_refine_ls_weighting_scheme calc
_refine_ls_wR_factor_gt 0.1837
_refine_ls_wR_factor_ref 0.2053
_reflns_number_gt 817
_reflns_number_total 1098
_reflns_threshold_expression >2sigma(I)
_cod_data_source_file b926786g.txt
_cod_data_source_block compound_10_CCDC_753048
_cod_database_code 7153323

loop_
_symmetry_equiv_pos_as_xyz
'x, y, z'
'-x, -y, -z'

loop_
_atom_site_label
_atom_site_type_symbol
_atom_site_fract_x
_atom_site_fract_y
_atom_site_fract_z
_atom_site_U_iso_or_equiv
_atom_site_adp_type
_atom_site_occupancy
_atom_site_symmetry_multiplicity
_atom_site_calc_flag
_atom_site_refinement_flags
C1 C 0.1656(6) 0.3065(6) 0.7233(4) 0.0364(11) Uani 1 1 d .
O2 O 0.3793(5) 0.1939(5) 0.5858(3) 0.0583(10) Uani 1 1 d .
H2 H 0.5133 0.2149 0.6200 0.087 Uiso 1 1 calc R
O3 O -0.0552(5) 0.4376(5) 0.8502(3) 0.0619(11) Uani 1 1 d .
C4 C 0.3127(7) 0.2590(7) 0.8385(4) 0.0474(13) Uani 1 1 d .
H4A H 0.3625 0.1412 0.8169 0.057 Uiso 1 1 calc R
H4B H 0.4442 0.3655 0.8733 0.057 Uiso 1 1 calc R
O4 O -0.1510(6) 0.1037(6) 0.7676(3) 0.0909(15) Uani 1 1 d .
O1 O -0.1784(6) 0.1512(5) 0.5739(4) 0.0740(12) Uani 1 1 d .
H1 H -0.2432 0.0443 0.5311 0.111 Uiso 1 1 calc R
C7 C 0.0679(7) 0.4803(6) 0.7612(4) 0.0455(12) Uani 1 1 d .
H7 H -0.0381 0.4978 0.6886 0.055 Uiso 1 1 calc R
C8 C 0.2911(7) 0.3531(6) 0.6281(4) 0.0442(12) Uani 1 1 d .
H8 H 0.1809 0.3719 0.5576 0.053 Uiso 1 1 calc R
C9 C 0.2456(8) 0.6696(7) 0.8083(5) 0.0561(14) Uani 1 1 d .
H9A H 0.1755 0.7757 0.8279 0.067 Uiso 1 1 calc R
H9B H 0.3503 0.6587 0.8823 0.067 Uiso 1 1 calc R
C10 C 0.4703(8) 0.5443(7) 0.6712(5) 0.0531(13) Uani 1 1 d .
H10A H 0.5380 0.5734 0.6051 0.064 Uiso 1 1 calc R
H10B H 0.5873 0.5299 0.7386 0.064 Uiso 1 1 calc R
C11 C -0.0599(8) 0.2473(8) 0.8750(5) 0.0612(15) Uani 1 1 d .
H11 H -0.1525 0.2228 0.9326 0.073 Uiso 1 1 calc R
C12 C -0.0321(8) 0.1260(8) 0.6754(4) 0.0557(14) Uani 1 1 d .
H12 H 0.0240 0.0091 0.6564 0.067 Uiso 1 1 calc R
C13 C 0.1735(9) 0.2298(8) 0.9317(5) 0.0615(15) Uani 1 1 d .
H13A H 0.1691 0.1017 0.9536 0.074 Uiso 1 1 calc R
H13B H 0.2401 0.3280 1.0053 0.074 Uiso 1 1 calc R
C14 C 0.3704(9) 0.7131(7) 0.7124(5) 0.0635(15) Uani 1 1 d .
H14A H 0.4900 0.8300 0.7452 0.076 Uiso 1 1 calc R
H14B H 0.2681 0.7386 0.6422 0.076 Uiso 1 1 calc R

loop_
_atom_site_aniso_label
_atom_site_aniso_U_11
_atom_site_aniso_U_22
_atom_site_aniso_U_33
_atom_site_aniso_U_23
_atom_site_aniso_U_13
_atom_site_aniso_U_12
C1 0.033(2) 0.036(3) 0.038(3) 0.003(2) 0.007(2) 0.0078(19)
O2 0.0417(18) 0.063(2) 0.063(2) -0.0116(17) 0.0117(16) 0.0114(16)
O3 0.060(2) 0.083(3) 0.059(2) 0.0227(19) 0.0276(18) 0.0350(19)
C4 0.047(3) 0.039(3) 0.052(3) 0.005(2) 0.004(2) 0.010(2)
O4 0.075(3) 0.100(3) 0.069(3) -0.021(2) 0.031(2) -0.039(2)
O1 0.058(2) 0.071(3) 0.077(3) -0.006(2) -0.002(2) 0.012(2)
C7 0.044(3) 0.049(3) 0.042(3) 0.005(2) 0.008(2) 0.015(2)
C8 0.042(3) 0.047(3) 0.042(3) 0.003(2) 0.010(2) 0.011(2)
C9 0.064(3) 0.038(3) 0.063(3) 0.000(2) 0.012(3) 0.016(2)
C10 0.050(3) 0.054(3) 0.053(3) 0.010(2) 0.017(2) 0.002(2)
C11 0.055(3) 0.069(4) 0.055(3) 0.009(3) 0.021(3) 0.000(3)
C12 0.035(3) 0.076(4) 0.046(3) 0.005(3) 0.004(2) 0.001(2)
C13 0.080(4) 0.057(3) 0.056(3) 0.022(3) 0.021(3) 0.024(3)
C14 0.072(4) 0.043(3) 0.072(4) 0.013(3) 0.013(3) 0.011(3)

loop_
_atom_type_symbol
_atom_type_description
_atom_type_scat_dispersion_real
_atom_type_scat_dispersion_imag
_atom_type_scat_source
C C 0.0033 0.0016 'International Tables Vol C Tables 4.2.6.8 and 6.1.1.4'
H H 0.0000 0.0000 'International Tables Vol C Tables 4.2.6.8 and 6.1.1.4'
O O 0.0106 0.0060 'International Tables Vol C Tables 4.2.6.8 and 6.1.1.4'

loop_
_geom_angle_atom_site_label_1
_geom_angle_atom_site_label_2
_geom_angle_atom_site_label_3
_geom_angle
C8 C1 C7 109.2(3)
C8 C1 C12 112.5(4)
C7 C1 C12 107.2(3)
C8 C1 C4 113.5(3)
C7 C1 C4 109.2(3)
C12 C1 C4 104.9(4)
C8 O2 H2 109.5
C11 O3 C7 112.0(3)
C13 C4 C1 108.8(4)
C13 C4 H4A 109.9
C1 C4 H4A 109.9
C13 C4 H4B 109.9
C1 C4 H4B 109.9
H4A C4 H4B 108.3
C11 O4 C12 114.1(4)
C12 O1 H1 109.5
O3 C7 C9 110.7(4)
O3 C7 C1 110.1(3)
C9 C7 C1 112.7(4)
O3 C7 H7 107.7
C9 C7 H7 107.7
C1 C7 H7 107.7
O2 C8 C1 111.9(4)
O2 C8 C10 112.3(4)
C1 C8 C10 112.3(4)
O2 C8 H8 106.6
C1 C8 H8 106.6
C10 C8 H8 106.6
C14 C9 C7 109.8(4)
C14 C9 H9A 109.7
C7 C9 H9A 109.7
C14 C9 H9B 109.7
C7 C9 H9B 109.7
H9A C9 H9B 108.2
C8 C10 C14 111.2(4)
C8 C10 H10A 109.4
C14 C10 H10A 109.4
C8 C10 H10B 109.4
C14 C10 H10B 109.4
H10A C10 H10B 108.0
O3 C11 O4 111.7(4)
O3 C11 C13 110.1(4)
O4 C11 C13 108.6(5)
O3 C11 H11 108.8
O4 C11 H11 108.8
C13 C11 H11 108.8
O1 C12 O4 107.6(4)
O1 C12 C1 110.8(4)
O4 C12 C1 108.4(4)
O1 C12 H12 110.0
O4 C12 H12 110.0
C1 C12 H12 110.0
C11 C13 C4 108.1(4)
C11 C13 H13A 110.1
C4 C13 H13A 110.1
C11 C13 H13B 110.1
C4 C13 H13B 110.1
H13A C13 H13B 108.4
C9 C14 C10 112.0(4)
C9 C14 H14A 109.2
C10 C14 H14A 109.2
C9 C14 H14B 109.2
C10 C14 H14B 109.2
H14A C14 H14B 107.9

loop_
_geom_bond_atom_site_label_1
_geom_bond_atom_site_label_2
_geom_bond_distance
C1 C8 1.512(6)
C1 C7 1.536(6)
C1 C12 1.539(6)
C1 C4 1.547(6)
O2 C8 1.427(5)
O2 H2 0.8200
O3 C11 1.412(6)
O3 C7 1.435(5)
C4 C13 1.529(7)
C4 H4A 0.9700
C4 H4B 0.9700
O4 C11 1.414(6)
O4 C12 1.427(6)
O1 C12 1.365(6)
O1 H1 0.8200
C7 C9 1.514(6)
C7 H7 0.9800
C8 C10 1.525(6)
C8 H8 0.9800
C9 C14 1.511(7)
C9 H9A 0.9700
C9 H9B 0.9700
C10 C14 1.526(7)
C10 H10A 0.9700
C10 H10B 0.9700
C11 C13 1.501(7)
C11 H11 0.9800
C12 H12 0.9800
C13 H13A 0.9700
C13 H13B 0.9700
C14 H14A 0.9700
C14 H14B 0.9700

loop_
_geom_hbond_atom_site_label_D
_geom_hbond_atom_site_label_H
_geom_hbond_atom_site_label_A
_geom_hbond_distance_DH
_geom_hbond_distance_HA
_geom_hbond_distance_DA
_geom_hbond_angle_DHA
_geom_hbond_site_symmetry_A
O2 H2O O1 0.82 2.19 2.880(5) 142.6 1_655
O1 H1O O2 0.82 1.93 2.739(5) 169.1 2_556

loop_
_geom_torsion_atom_site_label_1
_geom_torsion_atom_site_label_2
_geom_torsion_atom_site_label_3
_geom_torsion_atom_site_label_4
_geom_torsion
C8 C1 C4 C13 175.8(4)
C7 C1 C4 C13 53.7(5)
C12 C1 C4 C13 -61.0(4)
C11 O3 C7 C9 -127.5(4)
C11 O3 C7 C1 -2.2(5)
C8 C1 C7 O3 179.0(3)
C12 C1 C7 O3 56.9(4)
C4 C1 C7 O3 -56.3(4)
C8 C1 C7 C9 -56.8(5)
C12 C1 C7 C9 -178.9(4)
C4 C1 C7 C9 67.9(5)
C7 C1 C8 O2 -177.9(3)
C12 C1 C8 O2 -58.9(5)
C4 C1 C8 O2 60.0(5)
C7 C1 C8 C10 54.8(5)
C12 C1 C8 C10 173.8(4)
C4 C1 C8 C10 -67.3(5)
O3 C7 C9 C14 -179.1(4)
C1 C7 C9 C14 57.1(5)
O2 C8 C10 C14 178.3(4)
C1 C8 C10 C14 -54.6(5)
C7 O3 C11 O4 -56.8(5)
C7 O3 C11 C13 64.0(5)
C12 O4 C11 O3 58.9(6)
C12 O4 C11 C13 -62.7(6)
C11 O4 C12 O1 -119.9(5)
C11 O4 C12 C1 -0.1(6)
C8 C1 C12 O1 -57.3(5)
C7 C1 C12 O1 62.8(5)
C4 C1 C12 O1 178.8(4)
C8 C1 C12 O4 -175.1(4)
C7 C1 C12 O4 -55.0(5)
C4 C1 C12 O4 61.0(5)
O3 C11 C13 C4 -63.4(5)
O4 C11 C13 C4 59.1(5)
C1 C4 C13 C11 3.0(5)
C7 C9 C14 C10 -55.3(5)
C8 C10 C14 C9 54.4(6)
